data_4322848
loop_
_publ_author_name
'Graham Smith'
'Brett A. Cloutt'
'Daniel E. Lynch'
'Karl A. Byriel'
'Colin H. L. Kennard'

_publ_section_title
;
 Nitrogen Base Adducts with Silver(I) p-Toluenesulfonate: Syntheses and
 Single Crystal X-ray Characterizations of the Adducts with Pyridine
 (1:1), 2-Aminopyridine (1:2), 2-Aminopyrimidine (1:1),
 4,6-Dimethyl-2-aminopyrimidine (2:3), and 3-Aminobenzoic Acid (1:2) and
 the Crystal Structure of the Parent Silver(I) p-Toluenesulfonate
;
_journal_name_full 'Inorganic Chemistry'
_journal_page_first 3236
_journal_page_last 3242
_journal_paper_doi 10.1021/ic9706461
_journal_volume 37
_journal_year 1998
_chemical_compound_source 'From silver(I) p-toluene sulfonate and pyridine in ethanol'
_chemical_formula_moiety (C7H7AgSO3)(C5H5N)
_chemical_formula_structural '[(C7H7AgSO3)(C5H5N)]'
_chemical_formula_sum 'C12 H12 Ag N O3 S'
_chemical_formula_weight 358.16
_chemical_name_common 'silver(I) p-toluenesulfonate:pyridine adduct '
_chemical_name_systematic 'Silver(I) p-toluenesulfonate: pyridine (1:1)'
_space_group_IT_number 4
_symmetry_cell_setting monoclinic
_symmetry_space_group_name_Hall 'P 2yb'
_symmetry_space_group_name_H-M 'P 1 21 1'
_atom_sites_solution_hydrogens geom
_atom_sites_solution_primary direct
_atom_sites_solution_secondary difmap
_audit_creation_method SHELXL
_cell_angle_alpha 90.00
_cell_angle_beta 91.182(8)
_cell_angle_gamma 90.00
_cell_formula_units_Z 2
_cell_length_a 9.1237(8)
_cell_length_b 5.5531(14)
_cell_length_c 12.4390(10)
_cell_measurement_reflns_used 25
_cell_measurement_temperature 298(2)
_cell_measurement_theta_max 14
_cell_measurement_theta_min 6
_cell_volume 630.09(18)
_computing_cell_refinement 'CAD4 (Enraf Nonius, 1989) '
_computing_data_collection 'CAD4 (Enraf Nonius,10989) '
_computing_data_reduction 'DIFDAT (Xtal 3.2, 1992) '
_computing_molecular_graphics 'PLUTON-92 (Spek, 1990) '
_computing_publication_material 'SHELXL-93 (Sheldrick, 1993) '
_computing_structure_refinement 'SHELXL-93 (Sheldrick, 1993)'
_computing_structure_solution 'SHELXS-86 (Sheldrick, 1990)'
_diffrn_ambient_temperature 298(2)
_diffrn_measurement_device 'Enraf-Nonius CAD-4 '
_diffrn_radiation_monochromator graphite
_diffrn_radiation_source 'fine-focus sealed tube'
_diffrn_radiation_type MoK\a
_diffrn_radiation_wavelength 0.71073
_diffrn_reflns_av_R_equivalents 0.0144
_diffrn_reflns_av_sigmaI/netI 0.0141
_diffrn_reflns_limit_h_max 10
_diffrn_reflns_limit_h_min 0
_diffrn_reflns_limit_k_max 6
_diffrn_reflns_limit_k_min 0
_diffrn_reflns_limit_l_max 14
_diffrn_reflns_limit_l_min -14
_diffrn_reflns_number 1316
_diffrn_reflns_theta_max 24.96
_diffrn_reflns_theta_min 1.64
_diffrn_standards_interval_count 250
_diffrn_standards_number 3
_exptl_absorpt_coefficient_mu 1.763
_exptl_absorpt_correction_type psi-scans
_exptl_crystal_colour colourless
_exptl_crystal_density_diffrn 1.888
_exptl_crystal_description prismatic
_exptl_crystal_F_000 356
_exptl_crystal_size_max 0.40
_exptl_crystal_size_mid 0.25
_exptl_crystal_size_min 0.25
_refine_diff_density_max 0.372
_refine_diff_density_min -0.250
_refine_diff_density_rms 0.059
_refine_ls_abs_structure_details 'Flack H D (1983), Acta Cryst. A39, 876-881'
_refine_ls_abs_structure_Flack 0.01(3)
_refine_ls_extinction_coef 0.0539(24)
_refine_ls_extinction_expression Fc^*^=kFc[1+0.001xFc^2^\l^3^/sin(2\q)]^-1/4^
_refine_ls_extinction_method SHELXL
_refine_ls_goodness_of_fit_all 1.042
_refine_ls_goodness_of_fit_obs 1.050
_refine_ls_hydrogen_treatment x,y,z
_refine_ls_matrix_type full
_refine_ls_number_parameters 164
_refine_ls_number_reflns 1234
_refine_ls_number_restraints 1
_refine_ls_restrained_S_all 1.049
_refine_ls_restrained_S_obs 1.049
_refine_ls_R_factor_all 0.0200
_refine_ls_R_factor_obs 0.0173
_refine_ls_shift/esd_max 0.000
_refine_ls_shift/esd_mean 0.000
_refine_ls_structure_factor_coef Fsqd
_refine_ls_weighting_details 'w=1/[\s^2^(Fo^2^)+(0.0319P)^2^+0.0873P] where P=(Fo^2^+2Fc^2^)/3'
_refine_ls_weighting_scheme calc
_refine_ls_wR_factor_all 0.0455
_refine_ls_wR_factor_obs 0.0442
_reflns_number_observed 1170
_reflns_number_total 1235
_reflns_observed_criterion >2sigma(I)
_cod_data_source_file ic9706461_2.cif
_cod_data_source_block 1124_AGPY
_cod_depositor_comments
;
The following automatic conversions were performed:

'_refine_ls_weighting_scheme' value 'calc
w=1/[\s^2^(Fo^2^)+(0.0319P)^2^+0.0873P] where P=(Fo^2^+2Fc^2^)/3' was
changed to 'calc'. New tag '_refine_ls_weighting_details' was
created. The value of the new tag was set to
'w=1/[\s^2^(Fo^2^)+(0.0319P)^2^+0.0873P] where P=(Fo^2^+2Fc^2^)/3'.

Automatic conversion script
Id: cif_fix_values 3143 2015-03-26 13:38:13Z robertas 
;
_cod_original_cell_volume 630.1(2)
_cod_database_code 4322848

loop_
_symmetry_equiv_pos_as_xyz
'x, y, z'
'-x, y+1/2, -z'

loop_
_atom_site_aniso_label
_atom_site_aniso_U_11
_atom_site_aniso_U_22
_atom_site_aniso_U_33
_atom_site_aniso_U_23
_atom_site_aniso_U_13
_atom_site_aniso_U_12
Ag1 0.0497(2) 0.0341(2) 0.0471(2) 0.0048(2) 0.01586(11) -0.0053(2)
S1A 0.0304(4) 0.0276(6) 0.0299(3) 0.0010(5) 0.0070(3) -0.0027(5)
O1A 0.0443(14) 0.046(2) 0.0316(12) -0.0051(13) 0.0068(10) -0.0065(13)
O2A 0.0303(13) 0.055(2) 0.0527(15) 0.0034(15) 0.0073(11) 0.0058(13)
O3A 0.062(2) 0.0276(14) 0.049(2) 0.0049(12) 0.0253(13) -0.0077(13)
C1A 0.029(2) 0.028(2) 0.0269(15) -0.0002(12) 0.0010(12) -0.0053(13)
C2A 0.040(2) 0.032(2) 0.039(2) 0.004(2) 0.0016(14) 0.003(2)
C3A 0.056(2) 0.037(2) 0.036(2) 0.013(2) 0.004(2) -0.006(2)
C4A 0.040(2) 0.059(3) 0.035(2) 0.001(2) 0.007(2) -0.012(2)
C41A 0.079(4) 0.104(5) 0.051(3) 0.013(3) 0.032(3) -0.012(3)
C5A 0.043(2) 0.046(4) 0.044(2) 0.000(2) 0.011(2) 0.008(2)
C6A 0.041(2) 0.030(2) 0.037(2) 0.006(2) 0.0058(15) 0.006(2)
N1B 0.0312(15) 0.032(2) 0.0355(15) -0.0011(14) 0.0013(12) 0.0008(14)
C2B 0.036(2) 0.031(2) 0.039(2) -0.003(2) -0.0001(14) 0.006(2)
C3B 0.026(2) 0.054(3) 0.049(2) -0.003(2) 0.0074(15) 0.003(2)
C4B 0.041(2) 0.040(4) 0.044(2) 0.009(2) 0.0097(14) -0.007(2)
C5B 0.040(2) 0.033(2) 0.041(2) 0.001(2) -0.001(2) 0.001(2)
C6B 0.0262(15) 0.036(3) 0.039(2) -0.0047(15) 0.0021(13) 0.0038(14)

loop_
_atom_site_label
_atom_site_type_symbol
_atom_site_fract_x
_atom_site_fract_y
_atom_site_fract_z
_atom_site_U_iso_or_equiv
_atom_site_thermal_displace_type
_atom_site_occupancy
_atom_site_calc_flag
_atom_site_refinement_flags
_atom_site_disorder_group
Ag1 Ag 0.18223(3) 0.52120(5) 0.04459(2) 0.04346(13) Uani 1 d . .
S1A S 0.08515(8) 0.0035(3) 0.18311(6) 0.0292(2) Uani 1 d . .
O1A O 0.0116(3) -0.1172(6) 0.0926(2) 0.0406(6) Uani 1 d . .
O2A O 0.2248(3) -0.1052(6) 0.2091(2) 0.0460(7) Uani 1 d . .
O3A O 0.0919(3) 0.2634(5) 0.1692(2) 0.0460(7) Uani 1 d . .
C1A C -0.0290(3) -0.0437(6) 0.2944(3) 0.0281(8) Uani 1 d . .
C2A C -0.0160(4) -0.2553(8) 0.3519(3) 0.0366(8) Uani 1 d . .
H2A H 0.0560(4) -0.3668(8) 0.3348(3) 0.044 Uiso 1 calc R .
C3A C -0.1112(4) -0.3010(8) 0.4356(3) 0.0431(9) Uani 1 d . .
H3A H -0.1012(4) -0.4423(8) 0.4752(3) 0.052 Uiso 1 calc R .
C4A C -0.2213(4) -0.1371(10) 0.4607(3) 0.0444(10) Uani 1 d . .
C41A C -0.3234(5) -0.1894(17) 0.5520(4) 0.077(2) Uani 1 d . .
H41A H -0.2809(5) -0.3109(17) 0.5978(4) 0.116 Uiso 1 calc R .
H41B H -0.4158(5) -0.2454(17) 0.5233(4) 0.116 Uiso 1 calc R .
H41C H -0.3384(5) -0.0450(17) 0.5928(4) 0.116 Uiso 1 calc R .
C5A C -0.2321(4) 0.0726(9) 0.4014(3) 0.0442(12) Uani 1 d . .
H5A H -0.3046(4) 0.1839(9) 0.4174(3) 0.053 Uiso 1 calc R .
C6A C -0.1371(4) 0.1204(7) 0.3186(3) 0.0362(8) Uani 1 d . .
H6A H -0.1462(4) 0.2625(7) 0.2794(3) 0.043 Uiso 1 calc R .
N1B N 0.3185(3) 0.7516(6) -0.0625(2) 0.0328(7) Uani 1 d . .
C2B C 0.4512(4) 0.6946(7) -0.1013(3) 0.0355(8) Uani 1 d . .
H2B H 0.4943(4) 0.5500(7) -0.0799(3) 0.043 Uiso 1 calc R .
C3B C 0.5248(4) 0.8384(9) -0.1702(3) 0.0432(10) Uani 1 d . .
H3B H 0.6145(4) 0.7896(9) -0.1970(3) 0.052 Uiso 1 calc R .
C4B C 0.4644(4) 1.0611(10) -0.2005(3) 0.0414(12) Uani 1 d . .
H4B H 0.5143(4) 1.1663(10) -0.2449(3) 0.050 Uiso 1 calc R .
C5B C 0.3284(4) 1.1182(8) -0.1620(3) 0.0380(8) Uani 1 d . .
H5B H 0.2830(4) 1.2617(8) -0.1822(3) 0.046 Uiso 1 calc R .
C6B C 0.2599(4) 0.9620(6) -0.0935(3) 0.0336(11) Uani 1 d . .
H6B H 0.1686(4) 1.0045(6) -0.0676(3) 0.040 Uiso 1 calc R .

loop_
_atom_type_symbol
_atom_type_description
_atom_type_scat_dispersion_real
_atom_type_scat_dispersion_imag
_atom_type_scat_source
C C 0.0033 0.0016 'International Tables Vol C Tables 4.2.6.8 and 6.1.1.4'
H H 0.0000 0.0000 'International Tables Vol C Tables 4.2.6.8 and 6.1.1.4'
N N 0.0061 0.0033 'International Tables Vol C Tables 4.2.6.8 and 6.1.1.4'
O O 0.0106 0.0060 'International Tables Vol C Tables 4.2.6.8 and 6.1.1.4'
S S 0.1246 0.1234 'International Tables Vol C Tables 4.2.6.8 and 6.1.1.4'
Ag Ag -0.8971 1.1015 'International Tables Vol C Tables 4.2.6.8 and 6.1.1.4'

loop_
_geom_angle_atom_site_label_1
_geom_angle_atom_site_label_2
_geom_angle_atom_site_label_3
_geom_angle
_geom_angle_site_symmetry_1
_geom_angle_site_symmetry_3
_geom_angle_publ_flag
N1B Ag1 O3A 167.52(10) . . ?
N1B Ag1 O1A 99.19(9) . 2 ?
O3A Ag1 O1A 90.60(10) . 2 ?
O2A S1A O3A 113.8(2) . . ?
O2A S1A O1A 111.8(2) . . ?
O3A S1A O1A 112.5(2) . . ?
O2A S1A C1A 107.1(2) . . ?
O3A S1A C1A 105.5(2) . . ?
O1A S1A C1A 105.44(15) . . ?
S1A O1A Ag1 132.7(2) . 2_545 ?
S1A O3A Ag1 136.2(2) . . ?
C2A C1A C6A 120.2(3) . . ?
C2A C1A S1A 119.1(3) . . ?
C6A C1A S1A 120.5(3) . . ?
C1A C2A C3A 119.6(4) . . ?
C4A C3A C2A 120.8(4) . . ?
C5A C4A C3A 118.3(4) . . ?
C5A C4A C41A 121.6(5) . . ?
C3A C4A C41A 120.1(5) . . ?
C4A C5A C6A 121.3(4) . . ?
C5A C6A C1A 119.7(4) . . ?
C6B N1B C2B 117.2(3) . . ?
C6B N1B Ag1 116.6(2) . . ?
C2B N1B Ag1 126.2(3) . . ?
N1B C2B C3B 123.1(4) . . ?
C2B C3B C4B 119.4(3) . . ?
C5B C4B C3B 117.5(4) . . ?
C4B C5B C6B 119.6(4) . . ?
N1B C6B C5B 123.1(3) . . ?

loop_
_geom_bond_atom_site_label_1
_geom_bond_atom_site_label_2
_geom_bond_distance
_geom_bond_site_symmetry_2
_geom_bond_publ_flag
Ag1 N1B 2.241(3) . ?
Ag1 O3A 2.277(3) . ?
Ag1 O1A 2.551(3) 2 ?
S1A O2A 1.440(3) . ?
S1A O3A 1.455(3) . ?
S1A O1A 1.461(3) . ?
S1A C1A 1.769(3) . ?
O1A Ag1 2.551(3) 2_545 ?
C1A C2A 1.379(5) . ?
C1A C6A 1.381(5) . ?
C2A C3A 1.393(5) . ?
C3A C4A 1.396(7) . ?
C4A C5A 1.381(7) . ?
C4A C41A 1.511(5) . ?
C5A C6A 1.386(5) . ?
N1B C6B 1.338(5) . ?
N1B C2B 1.351(4) . ?
C2B C3B 1.359(6) . ?
C3B C4B 1.403(7) . ?
C4B C5B 1.376(5) . ?
C5B C6B 1.375(5) . ?
